data_7021122
loop_
_publ_author_name
'Dunsford, Jay J.'
'Tromp, Dorette S.'
'Cavell, Kingsley J.'
'Elsevier, Cornelis J.'
'Kariuki, Benson M.'

_publ_section_title
;
 N-alkyl functionalised expanded ring N-heterocyclic carbene complexes of
 rhodium(i) and iridium(i): structural investigations and preliminary
 catalytic evaluation.
;
_journal_issue 20
_journal_name_full 'Dalton transactions (Cambridge, England : 2003)'
_journal_page_first 7318
_journal_page_last 7329
_journal_paper_doi 10.1039/c2dt32823b
_journal_volume 42
_journal_year 2013
_chemical_formula_moiety 'C22 H40 Cl Ir N2'
_chemical_formula_sum 'C22 H40 Cl Ir N2'
_chemical_formula_weight 560.21
_chemical_name_systematic
;
?
;
_space_group_IT_number 61
_symmetry_cell_setting orthorhombic
_symmetry_space_group_name_Hall '-P 2ac 2ab'
_symmetry_space_group_name_H-M 'P b c a'
_atom_sites_solution_hydrogens geom
_atom_sites_solution_primary direct
_atom_sites_solution_secondary difmap
_audit_creation_method SHELXL-97
_cell_angle_alpha 90.00
_cell_angle_beta 90.00
_cell_angle_gamma 90.00
_cell_formula_units_Z 8
_cell_length_a 18.6021(3)
_cell_length_b 12.6261(2)
_cell_length_c 19.3427(3)
_cell_measurement_reflns_used 4511
_cell_measurement_temperature 150(2)
_cell_measurement_theta_max 28.31
_cell_measurement_theta_min 2.72
_cell_volume 4543.06(12)
_computing_cell_refinement DENZO/SCALEPACK
_computing_data_collection 'cOLLECT,Nonius BV, 1997-2001'
_computing_data_reduction DENZO/SCALEPACK
_computing_structure_refinement SHELXL-97
_computing_structure_solution SHELXs-97
_diffrn_ambient_temperature 150(2)
_diffrn_measured_fraction_theta_full 0.994
_diffrn_measured_fraction_theta_max 0.994
_diffrn_measurement_device_type 'Nonius KappaCCD'
_diffrn_measurement_method 'CCD scans'
_diffrn_radiation_monochromator graphite
_diffrn_radiation_source 'fine-focus sealed tube'
_diffrn_radiation_type MoK\a
_diffrn_radiation_wavelength 0.71073
_diffrn_reflns_av_R_equivalents 0.0630
_diffrn_reflns_av_sigmaI/netI 0.0524
_diffrn_reflns_limit_h_max 24
_diffrn_reflns_limit_h_min -22
_diffrn_reflns_limit_k_max 16
_diffrn_reflns_limit_k_min -16
_diffrn_reflns_limit_l_max 25
_diffrn_reflns_limit_l_min -25
_diffrn_reflns_number 18940
_diffrn_reflns_theta_full 28.31
_diffrn_reflns_theta_max 28.31
_diffrn_reflns_theta_min 2.72
_exptl_absorpt_coefficient_mu 6.004
_exptl_absorpt_correction_T_max 0.3797
_exptl_absorpt_correction_T_min 0.2660
_exptl_absorpt_correction_type empirical
_exptl_absorpt_process_details Denzo/Scalepack
_exptl_crystal_colour yellow
_exptl_crystal_density_diffrn 1.638
_exptl_crystal_density_method 'not measured'
_exptl_crystal_description needle
_exptl_crystal_F_000 2240
_exptl_crystal_size_max 0.30
_exptl_crystal_size_mid 0.25
_exptl_crystal_size_min 0.20
_refine_diff_density_max 2.658
_refine_diff_density_min -2.313
_refine_diff_density_rms 0.235
_refine_ls_extinction_method none
_refine_ls_goodness_of_fit_ref 1.208
_refine_ls_hydrogen_treatment constr
_refine_ls_matrix_type full
_refine_ls_number_parameters 241
_refine_ls_number_reflns 5622
_refine_ls_number_restraints 0
_refine_ls_restrained_S_all 1.208
_refine_ls_R_factor_all 0.0891
_refine_ls_R_factor_gt 0.0646
_refine_ls_shift/su_max 0.001
_refine_ls_shift/su_mean 0.000
_refine_ls_structure_factor_coef Fsqd
_refine_ls_weighting_details 'calc w=1/[\s^2^(Fo^2^)+(0.0462P)^2^+27.4758P] where P=(Fo^2^+2Fc^2^)/3'
_refine_ls_weighting_scheme calc
_refine_ls_wR_factor_gt 0.1163
_refine_ls_wR_factor_ref 0.1249
_reflns_number_gt 4511
_reflns_number_total 5622
_reflns_threshold_expression >2sigma(I)
_cod_data_source_file c2dt32823b.txt
_cod_data_source_block kjc1110t
_cod_depositor_comments
;
The following automatic conversions were performed:

'_symmetry_cell_setting' value 'Orthorhombic' changed to
'orthorhombic' according to
/home/saulius/struct/CIF-dictionaries/cif_core.dic dictionary named
'cif_core.dic' version 2.4.2 from 2011-04-26.

Automatic conversion script
Id: cif_fix_values 1891 2012-01-12 08:04:46Z andrius 
;
_cod_original_sg_symbol_H-M Pbca
_cod_database_code 7021122

loop_
_symmetry_equiv_pos_as_xyz
'x, y, z'
'-x+1/2, -y, z+1/2'
'x+1/2, -y+1/2, -z'
'-x, y+1/2, -z+1/2'
'-x, -y, -z'
'x-1/2, y, -z-1/2'
'-x-1/2, y-1/2, z'
'x, -y-1/2, z-1/2'

loop_
_atom_site_label
_atom_site_type_symbol
_atom_site_fract_x
_atom_site_fract_y
_atom_site_fract_z
_atom_site_U_iso_or_equiv
_atom_site_adp_type
_atom_site_occupancy
_atom_site_symmetry_multiplicity
_atom_site_calc_flag
_atom_site_refinement_flags
C1 C -0.1225(3) 0.6608(5) 0.2975(4) 0.0138(14) Uani 1 1 d .
C2 C -0.2360(4) 0.7609(6) 0.3094(4) 0.0219(16) Uani 1 1 d .
H2A H -0.2534 0.8077 0.3469 0.026 Uiso 1 1 calc R
H2B H -0.2768 0.7168 0.2935 0.026 Uiso 1 1 calc R
C3 C -0.2083(4) 0.8274(6) 0.2500(4) 0.0289(18) Uani 1 1 d .
H3A H -0.1711 0.8773 0.2666 0.035 Uiso 1 1 calc R
H3B H -0.2481 0.8688 0.2294 0.035 Uiso 1 1 calc R
C4 C -0.1766(4) 0.7530(6) 0.1966(4) 0.0262(17) Uani 1 1 d .
H4A H -0.2153 0.7093 0.1761 0.031 Uiso 1 1 calc R
H4B H -0.1539 0.7946 0.1592 0.031 Uiso 1 1 calc R
C5 C -0.1790(4) 0.6748(5) 0.4107(4) 0.0176(14) Uani 1 1 d .
H5A H -0.1773 0.7449 0.4337 0.021 Uiso 1 1 calc R
H5B H -0.1343 0.6369 0.4233 0.021 Uiso 1 1 calc R
C6 C -0.2434(4) 0.6122(6) 0.4414(4) 0.0226(16) Uani 1 1 d .
C7 C -0.3147(5) 0.6739(7) 0.4427(5) 0.041(2) Uani 1 1 d .
H7A H -0.3500 0.6350 0.4704 0.061 Uiso 1 1 calc R
H7B H -0.3327 0.6820 0.3954 0.061 Uiso 1 1 calc R
H7C H -0.3067 0.7440 0.4631 0.061 Uiso 1 1 calc R
C8 C -0.2531(5) 0.5080(7) 0.4022(5) 0.045(2) Uani 1 1 d .
H8A H -0.2078 0.4685 0.4026 0.068 Uiso 1 1 calc R
H8B H -0.2671 0.5231 0.3544 0.068 Uiso 1 1 calc R
H8C H -0.2907 0.4658 0.4246 0.068 Uiso 1 1 calc R
C9 C -0.2222(5) 0.5897(8) 0.5164(5) 0.041(2) Uani 1 1 d .
H9A H -0.2574 0.5415 0.5372 0.061 Uiso 1 1 calc R
H9B H -0.2213 0.6563 0.5425 0.061 Uiso 1 1 calc R
H9C H -0.1745 0.5571 0.5176 0.061 Uiso 1 1 calc R
C10 C -0.0628(4) 0.6515(6) 0.1854(4) 0.0199(15) Uani 1 1 d .
H10A H -0.0251 0.6198 0.2151 0.024 Uiso 1 1 calc R
H10B H -0.0420 0.7160 0.1642 0.024 Uiso 1 1 calc R
C11 C -0.0805(4) 0.5716(6) 0.1264(4) 0.0233(16) Uani 1 1 d .
C12 C -0.0068(5) 0.5271(8) 0.1035(4) 0.042(2) Uani 1 1 d .
H12A H 0.0150 0.4878 0.1419 0.063 Uiso 1 1 calc R
H12B H 0.0249 0.5857 0.0902 0.063 Uiso 1 1 calc R
H12C H -0.0134 0.4796 0.0640 0.063 Uiso 1 1 calc R
C13 C -0.1158(5) 0.6242(7) 0.0631(4) 0.033(2) Uani 1 1 d .
H13A H -0.1192 0.5726 0.0253 0.049 Uiso 1 1 calc R
H13B H -0.0866 0.6846 0.0481 0.049 Uiso 1 1 calc R
H13C H -0.1641 0.6488 0.0755 0.049 Uiso 1 1 calc R
C14 C -0.1274(5) 0.4822(6) 0.1528(4) 0.0303(19) Uani 1 1 d .
H14A H -0.1743 0.5105 0.1667 0.045 Uiso 1 1 calc R
H14B H -0.1042 0.4487 0.1927 0.045 Uiso 1 1 calc R
H14C H -0.1341 0.4296 0.1161 0.045 Uiso 1 1 calc R
C15 C 0.0290(4) 0.7266(5) 0.3259(4) 0.0186(15) Uani 1 1 d .
H15 H 0.0010 0.7391 0.2856 0.022 Uiso 1 1 calc R
C16 C -0.0065(4) 0.7294(5) 0.3910(4) 0.0184(15) Uani 1 1 d .
H16 H -0.0563 0.7462 0.3912 0.022 Uiso 1 1 calc R
C17 C 0.0289(4) 0.7077(7) 0.4602(4) 0.0285(18) Uani 1 1 d .
H17A H -0.0089 0.6968 0.4954 0.034 Uiso 1 1 calc R
H17B H 0.0573 0.7705 0.4739 0.034 Uiso 1 1 calc R
C18 C 0.0781(4) 0.6110(6) 0.4593(4) 0.0269(18) Uani 1 1 d .
H18A H 0.1270 0.6328 0.4447 0.032 Uiso 1 1 calc R
H18B H 0.0817 0.5815 0.5066 0.032 Uiso 1 1 calc R
C19 C 0.0507(4) 0.5265(6) 0.4109(4) 0.0208(16) Uani 1 1 d .
H19 H 0.0163 0.4779 0.4284 0.025 Uiso 1 1 calc R
C20 C 0.0722(4) 0.5147(6) 0.3426(4) 0.0234(16) Uani 1 1 d .
H20 H 0.0520 0.4575 0.3173 0.028 Uiso 1 1 calc R
C21 C 0.1257(4) 0.5863(6) 0.3050(5) 0.0289(18) Uani 1 1 d .
H21A H 0.1241 0.5706 0.2549 0.035 Uiso 1 1 calc R
H21B H 0.1748 0.5709 0.3217 0.035 Uiso 1 1 calc R
C22 C 0.1089(4) 0.7050(6) 0.3165(4) 0.0239(17) Uani 1 1 d .
H22A H 0.1350 0.7299 0.3581 0.029 Uiso 1 1 calc R
H22B H 0.1267 0.7459 0.2764 0.029 Uiso 1 1 calc R
N1 N -0.1784(3) 0.6925(5) 0.3356(3) 0.0175(12) Uani 1 1 d .
N2 N -0.1224(3) 0.6835(5) 0.2295(3) 0.0199(13) Uani 1 1 d .
Cl1 Cl -0.08311(10) 0.41376(13) 0.33235(9) 0.0225(4) Uani 1 1 d .
Ir1 Ir -0.033220(14) 0.586648(19) 0.341277(13) 0.01467(10) Uani 1 1 d .

loop_
_atom_site_aniso_label
_atom_site_aniso_U_11
_atom_site_aniso_U_22
_atom_site_aniso_U_33
_atom_site_aniso_U_23
_atom_site_aniso_U_13
_atom_site_aniso_U_12
C1 0.012(3) 0.009(3) 0.020(3) -0.001(3) -0.011(3) 0.001(2)
C2 0.015(4) 0.022(4) 0.029(4) -0.002(3) -0.007(3) 0.011(3)
C3 0.028(5) 0.024(4) 0.036(5) 0.006(4) -0.002(4) 0.010(3)
C4 0.026(4) 0.027(4) 0.025(4) 0.002(3) -0.007(3) 0.001(3)
C5 0.018(4) 0.016(3) 0.018(3) -0.005(3) -0.003(3) 0.003(3)
C6 0.020(4) 0.022(4) 0.026(4) -0.003(3) 0.002(3) 0.002(3)
C7 0.026(5) 0.043(5) 0.054(6) 0.005(4) 0.015(4) 0.011(4)
C8 0.044(5) 0.038(5) 0.053(6) -0.016(5) 0.024(5) -0.019(4)
C9 0.033(5) 0.054(6) 0.036(5) 0.007(4) 0.003(4) -0.004(4)
C10 0.021(4) 0.022(4) 0.017(3) 0.006(3) 0.001(3) -0.002(3)
C11 0.027(4) 0.024(4) 0.019(4) 0.000(3) 0.003(3) -0.004(3)
C12 0.046(6) 0.058(6) 0.021(4) -0.012(4) 0.004(4) 0.016(5)
C13 0.043(5) 0.034(5) 0.022(4) 0.004(3) -0.001(4) -0.008(4)
C14 0.046(5) 0.023(4) 0.022(4) -0.003(3) -0.005(4) -0.013(4)
C15 0.013(3) 0.013(3) 0.029(4) 0.000(3) -0.005(3) -0.005(3)
C16 0.012(3) 0.017(4) 0.026(4) -0.013(3) -0.001(3) -0.002(3)
C17 0.023(4) 0.037(5) 0.026(4) -0.007(3) -0.005(3) 0.001(3)
C18 0.018(4) 0.037(5) 0.026(4) -0.001(3) -0.006(3) -0.001(3)
C19 0.007(3) 0.025(4) 0.031(4) 0.008(3) -0.005(3) 0.003(3)
C20 0.008(3) 0.022(4) 0.040(5) -0.001(3) 0.002(3) 0.004(3)
C21 0.023(4) 0.026(4) 0.038(5) -0.006(4) 0.008(4) -0.001(3)
C22 0.017(4) 0.027(4) 0.028(4) 0.000(3) 0.008(3) 0.000(3)
N1 0.010(3) 0.022(3) 0.021(3) 0.000(2) -0.003(3) 0.002(2)
N2 0.024(3) 0.019(3) 0.016(3) -0.001(2) -0.001(3) -0.003(3)
Cl1 0.0264(9) 0.0159(8) 0.0252(9) -0.0018(7) -0.0005(7) -0.0026(7)
Ir1 0.01362(15) 0.01377(14) 0.01661(15) -0.00053(10) 0.00026(11) 0.00077(10)

loop_
_atom_type_symbol
_atom_type_description
_atom_type_scat_dispersion_real
_atom_type_scat_dispersion_imag
_atom_type_scat_source
C C 0.0033 0.0016 'International Tables Vol C Tables 4.2.6.8 and 6.1.1.4'
H H 0.0000 0.0000 'International Tables Vol C Tables 4.2.6.8 and 6.1.1.4'
N N 0.0061 0.0033 'International Tables Vol C Tables 4.2.6.8 and 6.1.1.4'
Cl Cl 0.1484 0.1585 'International Tables Vol C Tables 4.2.6.8 and 6.1.1.4'
Ir Ir -1.4442 7.9887 'International Tables Vol C Tables 4.2.6.8 and 6.1.1.4'
O O 0.0106 0.0060 'International Tables Vol C Tables 4.2.6.8 and 6.1.1.4'

loop_
_geom_angle_atom_site_label_1
_geom_angle_atom_site_label_2
_geom_angle_atom_site_label_3
_geom_angle
N1 C1 N2 118.5(6)
N1 C1 Ir1 122.0(5)
N2 C1 Ir1 119.4(5)
N1 C2 C3 109.9(6)
N1 C2 H2A 109.7
C3 C2 H2A 109.7
N1 C2 H2B 109.7
C3 C2 H2B 109.7
H2A C2 H2B 108.2
C2 C3 C4 107.8(6)
C2 C3 H3A 110.1
C4 C3 H3A 110.1
C2 C3 H3B 110.1
C4 C3 H3B 110.1
H3A C3 H3B 108.5
N2 C4 C3 109.9(6)
N2 C4 H4A 109.7
C3 C4 H4A 109.7
N2 C4 H4B 109.7
C3 C4 H4B 109.7
H4A C4 H4B 108.2
N1 C5 C6 117.5(6)
N1 C5 H5A 107.9
C6 C5 H5A 107.9
N1 C5 H5B 107.9
C6 C5 H5B 107.9
H5A C5 H5B 107.2
C8 C6 C9 110.0(7)
C8 C6 C7 110.0(7)
C9 C6 C7 107.5(7)
C8 C6 C5 109.9(6)
C9 C6 C5 105.0(6)
C7 C6 C5 114.4(6)
C6 C7 H7A 109.5
C6 C7 H7B 109.5
H7A C7 H7B 109.5
C6 C7 H7C 109.5
H7A C7 H7C 109.5
H7B C7 H7C 109.5
C6 C8 H8A 109.5
C6 C8 H8B 109.5
H8A C8 H8B 109.5
C6 C8 H8C 109.5
H8A C8 H8C 109.5
H8B C8 H8C 109.5
C6 C9 H9A 109.5
C6 C9 H9B 109.5
H9A C9 H9B 109.5
C6 C9 H9C 109.5
H9A C9 H9C 109.5
H9B C9 H9C 109.5
N2 C10 C11 116.6(6)
N2 C10 H10A 108.2
C11 C10 H10A 108.2
N2 C10 H10B 108.2
C11 C10 H10B 108.2
H10A C10 H10B 107.3
C14 C11 C13 110.1(7)
C14 C11 C12 109.7(7)
C13 C11 C12 107.9(7)
C14 C11 C10 110.9(6)
C13 C11 C10 113.2(6)
C12 C11 C10 104.9(6)
C11 C12 H12A 109.5
C11 C12 H12B 109.5
H12A C12 H12B 109.5
C11 C12 H12C 109.5
H12A C12 H12C 109.5
H12B C12 H12C 109.5
C11 C13 H13A 109.5
C11 C13 H13B 109.5
H13A C13 H13B 109.5
C11 C13 H13C 109.5
H13A C13 H13C 109.5
H13B C13 H13C 109.5
C11 C14 H14A 109.5
C11 C14 H14B 109.5
H14A C14 H14B 109.5
C11 C14 H14C 109.5
H14A C14 H14C 109.5
H14B C14 H14C 109.5
C16 C15 C22 124.2(7)
C16 C15 Ir1 69.2(4)
C22 C15 Ir1 113.4(5)
C16 C15 H15 117.9
C22 C15 H15 117.9
Ir1 C15 H15 87.4
C15 C16 C17 125.1(6)
C15 C16 Ir1 71.5(4)
C17 C16 Ir1 110.6(5)
C15 C16 H16 117.4
C17 C16 H16 117.4
Ir1 C16 H16 87.8
C16 C17 C18 113.3(6)
C16 C17 H17A 108.9
C18 C17 H17A 108.9
C16 C17 H17B 108.9
C18 C17 H17B 108.9
H17A C17 H17B 107.7
C19 C18 C17 111.7(6)
C19 C18 H18A 109.3
C17 C18 H18A 109.3
C19 C18 H18B 109.3
C17 C18 H18B 109.3
H18A C18 H18B 107.9
C20 C19 C18 124.7(7)
C20 C19 Ir1 70.0(4)
C18 C19 Ir1 112.1(5)
C20 C19 H19 117.6
C18 C19 H19 117.6
Ir1 C19 H19 87.8
C19 C20 C21 125.2(7)
C19 C20 Ir1 72.9(4)
C21 C20 Ir1 109.6(5)
C19 C20 H20 117.4
C21 C20 H20 117.4
Ir1 C20 H20 87.4
C20 C21 C22 111.9(6)
C20 C21 H21A 109.2
C22 C21 H21A 109.2
C20 C21 H21B 109.2
C22 C21 H21B 109.2
H21A C21 H21B 107.9
C15 C22 C21 112.8(6)
C15 C22 H22A 109.0
C21 C22 H22A 109.0
C15 C22 H22B 109.0
C21 C22 H22B 109.0
H22A C22 H22B 107.8
C1 N1 C2 123.6(6)
C1 N1 C5 120.4(6)
C2 N1 C5 115.2(6)
C1 N2 C10 120.9(6)
C1 N2 C4 123.0(6)
C10 N2 C4 115.6(6)
C1 Ir1 C16 89.4(3)
C1 Ir1 C15 90.2(3)
C16 Ir1 C15 39.2(3)
C1 Ir1 C20 156.4(3)
C16 Ir1 C20 98.1(3)
C15 Ir1 C20 81.8(3)
C1 Ir1 C19 165.8(3)
C16 Ir1 C19 81.2(3)
C15 Ir1 C19 89.2(3)
C20 Ir1 C19 37.1(3)
C1 Ir1 Cl1 94.14(18)
C16 Ir1 Cl1 155.8(2)
C15 Ir1 Cl1 164.1(2)
C20 Ir1 Cl1 88.2(2)
C19 Ir1 Cl1 90.3(2)

loop_
_geom_bond_atom_site_label_1
_geom_bond_atom_site_label_2
_geom_bond_distance
C1 N1 1.336(9)
C1 N2 1.347(9)
C1 Ir1 2.085(6)
C2 N1 1.467(9)
C2 C3 1.513(11)
C2 H2A 0.9900
C2 H2B 0.9900
C3 C4 1.513(11)
C3 H3A 0.9900
C3 H3B 0.9900
C4 N2 1.481(9)
C4 H4A 0.9900
C4 H4B 0.9900
C5 N1 1.470(9)
C5 C6 1.553(10)
C5 H5A 0.9900
C5 H5B 0.9900
C6 C8 1.529(11)
C6 C9 1.530(11)
C6 C7 1.538(11)
C7 H7A 0.9800
C7 H7B 0.9800
C7 H7C 0.9800
C8 H8A 0.9800
C8 H8B 0.9800
C8 H8C 0.9800
C9 H9A 0.9800
C9 H9B 0.9800
C9 H9C 0.9800
C10 N2 1.456(9)
C10 C11 1.560(10)
C10 H10A 0.9900
C10 H10B 0.9900
C11 C14 1.516(10)
C11 C13 1.540(11)
C11 C12 1.546(12)
C12 H12A 0.9800
C12 H12B 0.9800
C12 H12C 0.9800
C13 H13A 0.9800
C13 H13B 0.9800
C13 H13C 0.9800
C14 H14A 0.9800
C14 H14B 0.9800
C14 H14C 0.9800
C15 C16 1.423(10)
C15 C22 1.522(10)
C15 Ir1 2.133(6)
C15 H15 0.9500
C16 C17 1.515(10)
C16 Ir1 2.103(6)
C16 H16 0.9500
C17 C18 1.526(11)
C17 H17A 0.9900
C17 H17B 0.9900
C18 C19 1.508(11)
C18 H18A 0.9900
C18 H18B 0.9900
C19 C20 1.388(11)
C19 Ir1 2.197(7)
C19 H19 0.9500
C20 C21 1.529(11)
C20 Ir1 2.161(7)
C20 H20 0.9500
C21 C22 1.547(10)
C21 H21A 0.9900
C21 H21B 0.9900
C22 H22A 0.9900
C22 H22B 0.9900
Cl1 Ir1 2.3783(17)
